data_5900030
loop_
_publ_author_name
'Binnie, W. P.'
'Robertson, J. M.'

_publ_section_title
;
 The crystal structure of hexamethylenediamine and its dihalides.
 Hexamethylenediamine dihydrobromide
;
_journal_issue 2
_journal_name_full 'Acta Crystallographica'
_journal_page_first 116
_journal_page_last 120
_journal_paper_doi 10.1107/S0365110X49000266
_journal_volume 2
_journal_year 1949
_chemical_formula_sum 'C6 H18 Br2 N2'
_chemical_name_systematic 'Hexamethylendiamonium dihydrogen bromide'
_symmetry_Int_Tables_number 14
_symmetry_space_group_name_H-M 'P 1 21/c 1'
_cell_angle_alpha 90
_cell_angle_beta 91
_cell_angle_gamma 90
_cell_formula_units_Z 4
_cell_length_a 4.68
_cell_length_b 14.53
_cell_length_c 16.21
_exptl_crystal_F_000 552
_cod_data_source_file
;
030_hexamethylendiamonium_dihydrogen_bromide.cif
;
_cod_data_source_block
;
hexamethylendiamonium_dihydrogen_bromide
;
_cod_depositor_comments
;
 Added the _citation_author_ordinal data item to the CITATION_AUTHOR loop
 and updated the _citation_author_name data item value.

 Antanas Vaitkus,
 2021-05-03

Only coordinates y and z (one projection) are provided in the source.
The x coordinate is claimed to be not determined in the original
publication.

Saulius Gra\<zulis 2023-07-08
;
_cod_original_sg_symbol_H-M 'P 21 /c'
_cod_original_formula_sum 'C6 H18 N2 Br2'
_cod_database_code 5900030

loop_
_atom_site_label
_atom_site_type_symbol
_atom_site_symmetry_multiplicity
_atom_site_Wyckoff_symbol
_atom_site_fract_x
_atom_site_fract_y
_atom_site_fract_z
Br1 Br 4 e . 0.228 0.216
Br2 Br 4 e . 0.461 0.387
N1 N 4 e . 0.383 0.249
C1 C 4 e . 0.450 0.183
C2 C 4 e . 0.016 0.347
C3 C 4 e . 0.079 0.398
C4 C 4 e . 0.153 0.443
C5 C 4 e . 0.223 0.484
C6 C 4 e . 0.212 0.011
N2 N 4 e . 0.110 0.052

loop_
_citation_author_citation_id
_citation_author_ordinal
_citation_author_name
1 1 'Kitajgorodskij, A. I.'

loop_
_citation_id
_citation_coordinate_linkage
_citation_title
_citation_book_title
_citation_country
_citation_page_first
_citation_page_last
_citation_year
_citation_book_publisher
_cod_citation_special_details
1 yes ? 'Organicheskaja Kristallokhimija' USSR 257 257 1955 'Izdatel'stvo Akademii Nauk SSSR'
;

Coordinates are presented as published in this book, Kitajgorodskij's
"Organicheskaja Kristallokhimija", keyed in manually.

Saulius Gra\<zulis
;
